data_7124774
loop_
_publ_author_name
'Zhang, Yu-Teng'
'Wang, Xin-Long'
'Li, Shuang-Bao'
'Gong, Ya-Ru'
'Song, Bai-Qiao'
'Shao, Kui-Zhan'
'Su, Zhong-Min'

_publ_section_title
;
 Anderson-like alkoxo-polyoxovanadate clusters serving as unprecedented
 second building units to construct metal-organic polyhedra.
;
_journal_issue 62
_journal_name_full 'Chemical communications (Cambridge, England)'
_journal_page_first 9632
_journal_page_last 9635
_journal_paper_doi 10.1039/c6cc04583a
_journal_volume 52
_journal_year 2016
_chemical_formula_moiety 'C84 H132 O100 S4 V24'
_chemical_formula_sum 'C126 H250 N10 O102 S4 V24'
_chemical_formula_weight 4888.15
_space_group_crystal_system cubic
_space_group_IT_number 217
_space_group_name_Hall 'I -4 2 3'
_space_group_name_H-M_alt 'I -4 3 m'
_atom_sites_solution_hydrogens geom
_audit_creation_date 2016-06-21
_audit_creation_method
;
Olex2 1.2
(compiled 2016.02.19 svn.r3266 for OlexSys, GUI svn.r5155)
;
_audit_update_record
;
2016-06-21 deposited with the CCDC.
2016-06-24 downloaded from the CCDC.
;
_cell_angle_alpha 90
_cell_angle_beta 90
_cell_angle_gamma 90
_cell_formula_units_Z 2
_cell_length_a 21.927(5)
_cell_length_b 21.927(5)
_cell_length_c 21.927(5)
_cell_measurement_reflns_used 3159
_cell_measurement_temperature 298(2)
_cell_measurement_theta_max 20.391
_cell_measurement_theta_min 2.275
_cell_volume 10542(4)
_computing_cell_refinement 'Bruker SAINT v8.34a'
_computing_data_collection 'Bruker APEX 2'
_computing_data_reduction 'Bruker SAINT v8.34a'
_computing_molecular_graphics 'Olex2 (Dolomanov et al., 2009)'
_computing_publication_material 'Olex2 (Dolomanov et al., 2009)'
_computing_structure_refinement 'ShelXL (Sheldrick, 2015)'
_computing_structure_solution 'Bruker SHELXTL 2014/4'
_diffrn_ambient_temperature 298.15
_diffrn_measured_fraction_theta_full 1.000
_diffrn_measured_fraction_theta_max 1.000
_diffrn_measurement_device_type 'Bruker Smart Apex II CCD'
_diffrn_measurement_method \w-2\q
_diffrn_radiation_monochromator graphite
_diffrn_radiation_type MoK\a
_diffrn_radiation_wavelength 0.71069
_diffrn_reflns_av_R_equivalents 0.0912
_diffrn_reflns_av_unetI/netI 0.0308
_diffrn_reflns_Laue_measured_fraction_full 1.000
_diffrn_reflns_Laue_measured_fraction_max 1.000
_diffrn_reflns_limit_h_max 26
_diffrn_reflns_limit_h_min -23
_diffrn_reflns_limit_k_max 26
_diffrn_reflns_limit_k_min -26
_diffrn_reflns_limit_l_max 26
_diffrn_reflns_limit_l_min -26
_diffrn_reflns_number 30838
_diffrn_reflns_point_group_measured_fraction_full 1.000
_diffrn_reflns_point_group_measured_fraction_max 1.000
_diffrn_reflns_theta_full 24.999
_diffrn_reflns_theta_max 24.999
_diffrn_reflns_theta_min 1.313
_exptl_absorpt_coefficient_mu 1.139
_exptl_absorpt_correction_T_max 0.824
_exptl_absorpt_correction_T_min 0.778
_exptl_absorpt_correction_type multi-scan
_exptl_absorpt_process_details 'SADABS 2014/4 Bruker AXS Madison WI USA'
_exptl_crystal_colour yellowish-brown
_exptl_crystal_density_diffrn 1.540
_exptl_crystal_description block
_exptl_crystal_F_000 5016
_exptl_crystal_size_max 0.22
_exptl_crystal_size_mid 0.2
_exptl_crystal_size_min 0.17
_refine_diff_density_max 0.215
_refine_diff_density_min -0.174
_refine_diff_density_rms 0.040
_refine_ls_abs_structure_details
;
 Refined as an inversion twin.
;
_refine_ls_abs_structure_Flack 0.04(5)
_refine_ls_extinction_method none
_refine_ls_goodness_of_fit_ref 1.032
_refine_ls_hydrogen_treatment constr
_refine_ls_matrix_type full
_refine_ls_number_parameters 98
_refine_ls_number_reflns 1747
_refine_ls_number_restraints 1
_refine_ls_restrained_S_all 1.033
_refine_ls_R_factor_all 0.0445
_refine_ls_R_factor_gt 0.0351
_refine_ls_shift/su_max 0.000
_refine_ls_shift/su_mean 0.000
_refine_ls_structure_factor_coef Fsqd
_refine_ls_weighting_details 'w=1/[\s^2^(Fo^2^)+(0.0408P)^2^] where P=(Fo^2^+2Fc^2^)/3'
_refine_ls_weighting_scheme calc
_refine_ls_wR_factor_gt 0.0720
_refine_ls_wR_factor_ref 0.0748
_reflns_Friedel_coverage 0.841
_reflns_Friedel_fraction_full 1.000
_reflns_Friedel_fraction_max 1.000
_reflns_number_gt 1522
_reflns_number_total 1747
_reflns_threshold_expression 'I > 2\s(I)'
_cod_data_source_file c6cc04583a2.cif
_cod_data_source_block VMOP-11_sq
_cod_original_cell_volume 10542(7)
_cod_database_code 7124774
_shelx_space_group_comment
;
The symmetry employed for this shelxl refinement is uniquely defined
by the following loop, which should always be used as a source of
symmetry information in preference to the above space-group names.
They are only intended as comments.
;
_shelx_estimated_absorpt_t_max 0.830
_shelx_estimated_absorpt_t_min 0.788
_olex2_refinement_description
;
1. Twinned data refinement
 Scales: 0.96(5) 0.04(5)
2. Fixed Uiso
 At 1.2 times of:
  All C(H) groups
 At 1.5 times of:
  All C(H,H,H) groups
3. Rigid bond restraints
 S1, O7
 with sigma for 1-2 distances of 0.01 and sigma for 1-3 distances of 0.02
4. Others
 Fixed Sof: H5A(0.5) H5B(0.5) H5C(0.5) H6A(0.5) H6B(0.5) H6C(0.5) H4A(0.5)
 H4B(0.5) H4C(0.5)
5.a Me refined with riding coordinates:
 C5(H5A,H5B,H5C), C6(H6A,H6B,H6C), C4(H4A,H4B,H4C)
5.b Aromatic/amide H refined with riding coordinates:
 C3(H3)
;
_platon_squeeze_void_probe_radius 1.20
_shelx_shelxl_version_number 2014/7
_olex2_submission_special_instructions 'No special instructions were received'

loop_
_space_group_symop_operation_xyz
'x, y, z'
'-x, -y, z'
'x, -y, -z'
'-x, y, -z'
'z, x, y'
'y, z, x'
'-z, -x, y'
'-y, z, -x'
'z, -x, -y'
'-y, -z, x'
'-z, x, -y'
'y, -z, -x'
'y, x, z'
'-y, -x, z'
'-y, x, -z'
'y, -x, -z'
'x, z, y'
'z, y, x'
'-x, -z, y'
'z, -y, -x'
'-x, z, -y'
'-z, -y, x'
'x, -z, -y'
'-z, y, -x'
'x+1/2, y+1/2, z+1/2'
'-x+1/2, -y+1/2, z+1/2'
'x+1/2, -y+1/2, -z+1/2'
'-x+1/2, y+1/2, -z+1/2'
'z+1/2, x+1/2, y+1/2'
'y+1/2, z+1/2, x+1/2'
'-z+1/2, -x+1/2, y+1/2'
'-y+1/2, z+1/2, -x+1/2'
'z+1/2, -x+1/2, -y+1/2'
'-y+1/2, -z+1/2, x+1/2'
'-z+1/2, x+1/2, -y+1/2'
'y+1/2, -z+1/2, -x+1/2'
'y+1/2, x+1/2, z+1/2'
'-y+1/2, -x+1/2, z+1/2'
'-y+1/2, x+1/2, -z+1/2'
'y+1/2, -x+1/2, -z+1/2'
'x+1/2, z+1/2, y+1/2'
'z+1/2, y+1/2, x+1/2'
'-x+1/2, -z+1/2, y+1/2'
'z+1/2, -y+1/2, -x+1/2'
'-x+1/2, z+1/2, -y+1/2'
'-z+1/2, -y+1/2, x+1/2'
'x+1/2, -z+1/2, -y+1/2'
'-z+1/2, y+1/2, -x+1/2'

loop_
_atom_site_label
_atom_site_type_symbol
_atom_site_fract_x
_atom_site_fract_y
_atom_site_fract_z
_atom_site_U_iso_or_equiv
_atom_site_adp_type
_atom_site_occupancy
_atom_site_site_symmetry_order
_atom_site_calc_flag
_atom_site_refinement_flags_posn
_atom_site_refinement_flags_adp
_atom_site_refinement_flags_occupancy
V1 V -0.32665(4) -0.12015(4) -0.22836(4) 0.0410(2) Uani 1 1 d . . .
S1 S -0.18938(7) -0.18938(7) -0.18938(7) 0.0324(7) Uani 1 6 d S TU P
O3 O -0.25508(19) -0.17736(13) -0.17736(13) 0.0363(10) Uani 1 2 d S T P
O7 O -0.1515(2) -0.1515(2) -0.1515(2) 0.051(2) Uani 1 6 d S TU P
O2 O -0.38200(18) -0.08491(18) -0.25805(18) 0.0659(11) Uani 1 1 d . . .
O6 O -0.25463(15) -0.07305(19) -0.25463(15) 0.0400(10) Uani 1 2 d S T P
O1 O -0.37172(19) -0.18988(15) -0.18988(15) 0.0434(11) Uani 1 2 d S T P
O4 O -0.29824(15) -0.1691(2) -0.29824(15) 0.0449(12) Uani 1 2 d S T P
O5 O -0.32807(17) -0.07456(15) -0.14772(16) 0.0556(10) Uani 1 1 d . . .
C2 C -0.3310(3) -0.0453(2) -0.0453(2) 0.0476(17) Uani 1 2 d S T P
C3 C -0.3309(3) 0.0168(2) -0.0609(2) 0.0613(15) Uani 1 1 d . . .
H3 H -0.3308 0.0281 -0.1017 0.074 Uiso 1 1 calc R . .
C1 C -0.3296(4) -0.0938(2) -0.0938(2) 0.0491(19) Uani 1 2 d S T P
C5 C -0.3350(3) -0.2050(6) -0.3350(3) 0.106(4) Uani 1 2 d S T P
H5A H -0.3658 -0.2241 -0.3105 0.160 Uiso 0.5 1 calc R . .
H5B H -0.3540 -0.1799 -0.3654 0.160 Uiso 0.5 1 calc R . .
H5C H -0.3106 -0.2357 -0.3544 0.160 Uiso 0.5 1 calc R . .
C6 C -0.2222(3) -0.0275(4) -0.2222(3) 0.085(3) Uani 1 2 d S T P
H6A H -0.1891 -0.0128 -0.2469 0.128 Uiso 0.5 1 calc R . .
H6B H -0.2492 0.0056 -0.2127 0.128 Uiso 0.5 1 calc R . .
H6C H -0.2063 -0.0445 -0.1851 0.128 Uiso 0.5 1 calc R . .
C4 C -0.4362(4) -0.1841(4) -0.1841(4) 0.092(3) Uani 1 2 d S T P
H4A H -0.4524 -0.1652 -0.2201 0.137 Uiso 0.5 1 calc R . .
H4B H -0.4540 -0.2238 -0.1792 0.137 Uiso 0.5 1 calc R . .
H4C H -0.4456 -0.1595 -0.1492 0.137 Uiso 0.5 1 calc R . .

loop_
_atom_site_aniso_label
_atom_site_aniso_U_11
_atom_site_aniso_U_22
_atom_site_aniso_U_33
_atom_site_aniso_U_23
_atom_site_aniso_U_13
_atom_site_aniso_U_12
V1 0.0384(5) 0.0430(5) 0.0415(5) 0.0018(4) 0.0004(4) 0.0075(4)
S1 0.0324(7) 0.0324(7) 0.0324(7) -0.0006(7) -0.0006(7) -0.0006(7)
O3 0.038(2) 0.0355(14) 0.0355(14) 0.002(2) 0.0007(14) 0.0007(14)
O7 0.051(2) 0.051(2) 0.051(2) -0.002(2) -0.002(2) -0.002(2)
O2 0.055(2) 0.073(3) 0.070(3) 0.013(2) -0.001(2) 0.020(2)
O6 0.0433(16) 0.033(2) 0.0433(16) 0.0010(15) 0.002(2) 0.0010(15)
O1 0.030(3) 0.0501(18) 0.0501(18) -0.003(2) 0.0025(15) 0.0025(15)
O4 0.0432(16) 0.048(3) 0.0432(16) -0.0066(16) -0.003(2) -0.0066(16)
O5 0.077(3) 0.043(2) 0.047(2) -0.0042(16) 0.0042(19) 0.011(2)
C2 0.050(4) 0.046(3) 0.046(3) -0.010(3) 0.003(2) 0.003(2)
C3 0.088(4) 0.053(3) 0.043(3) -0.008(3) 0.002(3) 0.003(3)
C1 0.048(4) 0.049(3) 0.049(3) -0.007(4) 0.005(3) 0.005(3)
C5 0.085(5) 0.150(10) 0.085(5) -0.036(5) -0.008(6) -0.036(5)
C6 0.088(4) 0.080(7) 0.088(4) -0.025(4) -0.002(6) -0.025(4)
C4 0.050(6) 0.112(6) 0.112(6) 0.035(7) -0.005(4) -0.005(4)

loop_
_atom_type_symbol
_atom_type_description
_atom_type_scat_dispersion_real
_atom_type_scat_dispersion_imag
_atom_type_scat_source
C C 0.0033 0.0016 'International Tables Vol C Tables 4.2.6.8 and 6.1.1.4'
H H 0.0000 0.0000 'International Tables Vol C Tables 4.2.6.8 and 6.1.1.4'
O O 0.0106 0.0060 'International Tables Vol C Tables 4.2.6.8 and 6.1.1.4'
V V 0.3005 0.5294 'International Tables Vol C Tables 4.2.6.8 and 6.1.1.4'
S S 0.1246 0.1234 'International Tables Vol C Tables 4.2.6.8 and 6.1.1.4'
N N 0.0061 0.0033 'International Tables Vol C Tables 4.2.6.8 and 6.1.1.4'

loop_
_geom_angle_atom_site_label_1
_geom_angle_atom_site_label_2
_geom_angle_atom_site_label_3
_geom_angle
_geom_angle_site_symmetry_1
_geom_angle_site_symmetry_3
O3 V1 V1 82.03(8) . 18
O2 V1 V1 104.59(15) . 18
O2 V1 O3 172.74(18) . .
O2 V1 O6 103.80(19) . .
O2 V1 O1 99.66(19) . .
O2 V1 O4 100.9(2) . .
O2 V1 O5 96.10(18) . .
O6 V1 V1 39.43(10) . 18
O6 V1 O3 83.18(15) . .
O6 V1 O1 156.33(16) . .
O6 V1 O5 90.50(16) . .
O1 V1 V1 130.21(13) . 18
O1 V1 O3 73.49(13) . .
O1 V1 O5 90.08(16) . .
O4 V1 V1 39.36(10) . 18
O4 V1 O3 82.28(17) . .
O4 V1 O6 78.75(14) . .
O4 V1 O1 93.91(17) . .
O4 V1 O5 161.64(17) . .
O5 V1 V1 128.78(11) . 18
O5 V1 O3 81.69(15) . .
O3 S1 O3 108.15(18) 6 5
O3 S1 O3 108.15(18) . 5
O3 S1 O3 108.15(18) . 6
O7 S1 O3 110.77(18) . 6
O7 S1 O3 110.77(18) . 5
O7 S1 O3 110.77(17) . .
V1 O3 V1 93.72(15) . 17
S1 O3 V1 132.16(9) . 17
S1 O3 V1 132.16(9) . .
V1 O6 V1 101.1(2) . 18
C6 O6 V1 128.62(13) . 18
C6 O6 V1 128.61(13) . .
V1 O1 V1 113.5(2) 17 .
C4 O1 V1 117.3(2) . .
C4 O1 V1 117.3(2) . 17
V1 O4 V1 101.3(2) 18 .
C5 O4 V1 125.3(2) . 18
C5 O4 V1 125.3(2) . .
C1 O5 V1 131.0(4) . .
C3 C2 C3 118.2(6) 17 .
C3 C2 C1 120.9(3) . .
C3 C2 C1 120.9(3) 17 .
C2 C3 H3 119.6 . .
C3 C3 C2 120.9(3) 23 .
C3 C3 H3 119.6 23 .
O5 C1 O5 129.1(7) 17 .
O5 C1 C2 115.5(3) 17 .
O5 C1 C2 115.5(3) . .
O4 C5 H5A 109.5 . .
O4 C5 H5B 109.5 . .
O4 C5 H5C 109.5 . .
H5A C5 H5B 109.5 . .
H5A C5 H5C 109.5 . .
H5B C5 H5C 109.5 . .
O6 C6 H6A 109.5 . .
O6 C6 H6B 109.5 . .
O6 C6 H6C 109.5 . .
H6A C6 H6B 109.5 . .
H6A C6 H6C 109.5 . .
H6B C6 H6C 109.5 . .
O1 C4 H4A 109.5 . .
O1 C4 H4B 109.5 . .
O1 C4 H4C 109.5 . .
H4A C4 H4B 109.5 . .
H4A C4 H4C 109.5 . .
H4B C4 H4C 109.5 . .

loop_
_geom_bond_atom_site_label_1
_geom_bond_atom_site_label_2
_geom_bond_distance
_geom_bond_site_symmetry_2
V1 V1 3.0480(18) 18
V1 O3 2.299(3) .
V1 O2 1.579(4) .
V1 O6 1.973(3) .
V1 O1 2.006(2) .
V1 O4 1.971(3) .
V1 O5 2.031(4) .
S1 O3 1.488(4) 6
S1 O3 1.488(4) 5
S1 O3 1.488(4) .
S1 O7 1.438(9) .
O3 V1 2.299(3) 17
O6 V1 1.973(3) 18
O6 C6 1.417(9) .
O1 V1 2.006(2) 17
O1 C4 1.425(9) .
O4 V1 1.971(3) 18
O4 C5 1.385(10) .
O5 C1 1.256(4) .
C2 C3 1.403(7) .
C2 C3 1.403(7) 17
C2 C1 1.503(9) .
C3 C3 1.367(10) 23
C3 H3 0.9300 .
C1 O5 1.256(4) 17
C5 H5A 0.9600 .
C5 H5B 0.9600 .
C5 H5C 0.9600 .
C6 H6A 0.9600 .
C6 H6B 0.9600 .
C6 H6C 0.9600 .
C4 H4A 0.9600 .
C4 H4B 0.9600 .
C4 H4C 0.9600 .

loop_
_platon_squeeze_void_nr
_platon_squeeze_void_average_x
_platon_squeeze_void_average_y
_platon_squeeze_void_average_z
_platon_squeeze_void_volume
_platon_squeeze_void_count_electrons
_platon_squeeze_void_content
1 0.000 0.000 0.000 853 277 ' '
2 -0.134 -0.115 0.419 2068 412 ' '
3 0.500 0.500 0.500 853 277 ' '

loop_
_twin_individual_id
_twin_individual_mass_fraction_refined
1 0.96(5)
2 0.04(5)
